data_4508683
loop_
_publ_author_name
'Yuge, Tetsuharu'
'Miyata, Mikiji'
'Tohnai, Norimitsu'

_publ_section_title
;
 Novel Design of Tunable Organic Clay Mimic Structures Based on the
 Connection of One-Dimensional Supramolecular Synthons
;
_journal_issue 6
_journal_name_full 'Crystal Growth &amp; Design'
_journal_page_first 1271
_journal_paper_doi 10.1021/cg0600851
_journal_volume 6
_journal_year 2006
_chemical_formula_sum 'C18 H32 N2 O4'
_chemical_formula_weight 340.46
_space_group_IT_number 14
_symmetry_cell_setting monoclinic
_symmetry_Int_Tables_number 14
_symmetry_space_group_name_Hall '-P 2ybc'
_symmetry_space_group_name_H-M 'P 1 21/c 1'
_cell_angle_alpha 90
_cell_angle_beta 111.01(1)
_cell_angle_gamma 90
_cell_formula_units_Z 4
_cell_length_a 17.870(3)
_cell_length_b 6.2519(9)
_cell_length_c 18.688(3)
_cell_measurement_reflns_used 18301
_cell_measurement_temperature 213.2
_cell_measurement_theta_max 68.4
_cell_measurement_theta_min 4.3
_cell_volume 1949.0(5)
_computing_cell_refinement PROCESS-AUTO
_computing_data_collection PROCESS-AUTO
_computing_data_reduction 'teXsan Ver. 1.10'
_computing_publication_material 'teXsan Ver. 1.10'
_computing_structure_refinement 'teXsan Ver. 1.10'
_computing_structure_solution SIR92
_diffrn_measured_fraction_theta_full 0.9950
_diffrn_measured_fraction_theta_max 0.9950
_diffrn_measurement_device_type 'Rigaku RAXIS-RAPID Imaging Plate'
_diffrn_measurement_method \w
_diffrn_radiation_type 'Cu K\a'
_diffrn_radiation_wavelength 1.5419
_diffrn_reflns_av_R_equivalents 0.064
_diffrn_reflns_limit_h_max 21
_diffrn_reflns_limit_h_min 0
_diffrn_reflns_limit_k_max 7
_diffrn_reflns_limit_k_min 0
_diffrn_reflns_limit_l_max 21
_diffrn_reflns_limit_l_min -22
_diffrn_reflns_number 21302
_diffrn_reflns_theta_full 68.25
_diffrn_reflns_theta_max 68.25
_exptl_absorpt_coefficient_mu 0.658
_exptl_absorpt_correction_T_max 0.898
_exptl_absorpt_correction_T_min 0.793
_exptl_absorpt_correction_type integration
_exptl_absorpt_process_details '(Higashi, 1999)'
_exptl_crystal_colour colorless
_exptl_crystal_density_diffrn 1.160
_exptl_crystal_density_method 'not measured'
_exptl_crystal_description block
_exptl_crystal_size_max 0.400
_exptl_crystal_size_mid 0.400
_exptl_crystal_size_min 0.200
_refine_diff_density_max 0.17
_refine_diff_density_min -0.23
_refine_ls_extinction_method none
_refine_ls_goodness_of_fit_ref 1.104
_refine_ls_hydrogen_treatment noref
_refine_ls_number_parameters 217
_refine_ls_number_reflns 3558
_refine_ls_R_factor_gt 0.0527
_refine_ls_shift/su_max 0.0002
_refine_ls_structure_factor_coef Fsqd
_refine_ls_weighting_details 'w = 1/[\s^2^(Fo^2^) + (0.05000(Max(Fo^2^,0) + 2Fc^2^)/3)^2^]'
_refine_ls_weighting_scheme calc
_refine_ls_wR_factor_ref 0.1391
_reflns_number_gt 2454
_reflns_number_total 3558
_reflns_threshold_expression F^2^>2.0\s(F^2^)
_cod_data_source_file cg0600851sup3.cif
_cod_data_source_block IPA_tAmyl_
_cod_original_formula_sum 'C18 H32 N2 O4 '
_cod_database_code 4508683

loop_
_symmetry_equiv_pos_as_xyz
x,y,z
-x,1/2+y,1/2-z
-x,-y,-z
x,1/2-y,1/2+z

loop_
_atom_site_label
_atom_site_type_symbol
_atom_site_fract_x
_atom_site_fract_y
_atom_site_fract_z
_atom_site_U_iso_or_equiv
_atom_site_adp_type
_atom_site_occupancy
_atom_site_calc_flag
O(1) O 0.59249(9) -0.0180(2) 0.31105(9) 0.0332(4) Uani 1.00 d
O(2) O 0.6566(1) -0.3227(3) 0.3537(1) 0.0433(5) Uani 1.00 d
O(3) O 0.93082(9) -0.0505(3) 0.66621(9) 0.0338(4) Uani 1.00 d
O(4) O 0.88804(10) -0.3487(3) 0.59853(10) 0.0381(5) Uani 1.00 d
N(1) N 0.5708(1) 0.1130(3) 0.7448(1) 0.0275(5) Uani 1.00 d
N(2) N 0.9960(1) -0.3483(3) 0.32030(10) 0.0248(4) Uani 1.00 d
C(1) C 0.6460(1) -0.1294(3) 0.3602(1) 0.0268(5) Uani 1.00 d
C(2) C 0.7000(1) -0.0196(3) 0.4326(1) 0.0245(5) Uani 1.00 d
C(3) C 0.7644(1) -0.1284(3) 0.4847(1) 0.0240(5) Uani 1.00 d
C(4) C 0.8140(1) -0.0311(3) 0.5526(1) 0.0229(5) Uani 1.00 d
C(5) C 0.8828(1) -0.1552(3) 0.6096(1) 0.0253(5) Uani 1.00 d
C(6) C 0.7971(1) 0.1778(3) 0.5676(1) 0.0272(6) Uani 1.00 d
C(7) C 0.7329(1) 0.2876(3) 0.5167(1) 0.0284(6) Uani 1.00 d
C(8) C 0.6848(1) 0.1911(3) 0.4492(1) 0.0277(6) Uani 1.00 d
C(9) C 0.5974(1) 0.1140(4) 0.6769(1) 0.0346(6) Uani 1.00 d
C(10) C 0.5474(2) 0.2797(5) 0.6208(2) 0.0514(8) Uani 1.00 d
C(11) C 0.6859(2) 0.1726(6) 0.7071(2) 0.0599(10) Uani 1.00 d
C(12) C 0.5827(2) -0.1128(4) 0.6441(2) 0.0448(8) Uani 1.00 d
C(13) C 0.6124(2) -0.1521(6) 0.5790(2) 0.072(1) Uani 1.00 d
C(14) C 0.9306(1) -0.3394(3) 0.3538(1) 0.0274(5) Uani 1.00 d
C(15) C 0.9669(2) -0.2433(5) 0.4333(1) 0.0442(8) Uani 1.00 d
C(16) C 0.8641(2) -0.1965(4) 0.3017(2) 0.0415(7) Uani 1.00 d
C(17) C 0.9025(1) -0.5715(4) 0.3545(1) 0.0328(6) Uani 1.00 d
C(18) C 0.8425(2) -0.6052(5) 0.3942(2) 0.0449(8) Uani 1.00 d
H(1) H 0.5787 0.2502 0.7686 0.0315 Uiso 1.00 calc
H(2) H 0.5155 0.0759 0.7293 0.0315 Uiso 1.00 calc
H(3) H 0.6014 0.0101 0.7817 0.0315 Uiso 1.00 calc
H(4) H 1.0389 -0.4369 0.3516 0.0290 Uiso 1.00 calc
H(5) H 0.9757 -0.4066 0.2699 0.0290 Uiso 1.00 calc
H(6) H 1.0162 -0.2086 0.3184 0.0290 Uiso 1.00 calc
H(7) H 0.7757 -0.2716 0.4743 0.0282 Uiso 1.00 calc
H(8) H 0.8313 0.2463 0.6135 0.0323 Uiso 1.00 calc
H(9) H 0.7218 0.4293 0.5279 0.0325 Uiso 1.00 calc
H(10) H 0.6404 0.2690 0.4140 0.0316 Uiso 1.00 calc
H(11) H 0.5544 0.4174 0.6441 0.0620 Uiso 1.00 calc
H(12) H 0.5617 0.2852 0.5767 0.0620 Uiso 1.00 calc
H(13) H 0.4912 0.2430 0.6049 0.0620 Uiso 1.00 calc
H(14) H 0.7164 0.0666 0.7438 0.0720 Uiso 1.00 calc
H(15) H 0.7064 0.1761 0.6664 0.0720 Uiso 1.00 calc
H(16) H 0.6949 0.3077 0.7321 0.0720 Uiso 1.00 calc
H(17) H 0.6076 -0.2122 0.6842 0.0545 Uiso 1.00 calc
H(18) H 0.5255 -0.1402 0.6254 0.0545 Uiso 1.00 calc
H(19) H 0.6010 -0.2960 0.5607 0.0875 Uiso 1.00 calc
H(20) H 0.5871 -0.0568 0.5377 0.0875 Uiso 1.00 calc
H(21) H 0.6689 -0.1307 0.5965 0.0875 Uiso 1.00 calc
H(22) H 1.0101 -0.3342 0.4645 0.0531 Uiso 1.00 calc
H(23) H 0.9878 -0.1062 0.4308 0.0531 Uiso 1.00 calc
H(24) H 0.9279 -0.2354 0.4567 0.0531 Uiso 1.00 calc
H(25) H 0.8849 -0.0565 0.2997 0.0500 Uiso 1.00 calc
H(26) H 0.8444 -0.2538 0.2507 0.0500 Uiso 1.00 calc
H(27) H 0.8214 -0.1872 0.3201 0.0500 Uiso 1.00 calc
H(28) H 0.8777 -0.6189 0.3019 0.0399 Uiso 1.00 calc
H(29) H 0.9480 -0.6597 0.3786 0.0399 Uiso 1.00 calc
H(30) H 0.8660 -0.5620 0.4467 0.0569 Uiso 1.00 calc
H(31) H 0.7956 -0.5204 0.3701 0.0569 Uiso 1.00 calc
H(32) H 0.8272 -0.7513 0.3924 0.0569 Uiso 1.00 calc

loop_
_atom_site_aniso_label
_atom_site_aniso_U_11
_atom_site_aniso_U_22
_atom_site_aniso_U_33
_atom_site_aniso_U_12
_atom_site_aniso_U_13
_atom_site_aniso_U_23
O(1) 0.0270(8) 0.0319(9) 0.0280(9) -0.0010(7) -0.0056(7) 0.0059(7)
O(2) 0.044(1) 0.0292(9) 0.037(1) 0.0045(7) -0.0105(8) -0.0077(7)
O(3) 0.0369(9) 0.0314(8) 0.0213(8) -0.0088(7) -0.0038(7) 0.0026(7)
O(4) 0.0366(9) 0.0283(9) 0.0340(10) 0.0081(7) -0.0060(7) -0.0013(7)
N(1) 0.0266(9) 0.0270(9) 0.0226(10) 0.0008(7) 0.0011(8) 0.0016(7)
N(2) 0.0259(9) 0.0253(9) 0.0184(9) 0.0019(7) 0.0019(7) 0.0007(7)
C(1) 0.025(1) 0.029(1) 0.021(1) -0.0010(9) 0.0027(9) 0.0027(9)
C(2) 0.024(1) 0.025(1) 0.022(1) -0.0034(8) 0.0065(9) 0.0005(8)
C(3) 0.026(1) 0.0213(10) 0.022(1) -0.0025(8) 0.0060(9) -0.0006(8)
C(4) 0.023(1) 0.024(1) 0.021(1) -0.0038(8) 0.0056(9) 0.0017(8)
C(5) 0.027(1) 0.027(1) 0.019(1) -0.0050(9) 0.0042(9) 0.0017(9)
C(6) 0.030(1) 0.027(1) 0.023(1) -0.0021(9) 0.0072(9) -0.0022(9)
C(7) 0.032(1) 0.020(1) 0.032(1) 0.0032(9) 0.0108(10) 0.0003(9)
C(8) 0.027(1) 0.026(1) 0.028(1) 0.0072(9) 0.0073(10) 0.0051(9)
C(9) 0.038(1) 0.039(1) 0.026(1) -0.003(1) 0.010(1) 0.001(1)
C(10) 0.069(2) 0.047(2) 0.035(2) -0.007(1) 0.015(1) 0.010(1)
C(11) 0.039(2) 0.092(2) 0.049(2) -0.006(2) 0.016(1) -0.001(2)
C(12) 0.062(2) 0.036(1) 0.042(2) 0.000(1) 0.025(1) -0.003(1)
C(13) 0.102(3) 0.065(2) 0.066(2) -0.025(2) 0.051(2) -0.023(2)
C(14) 0.028(1) 0.029(1) 0.023(1) -0.0034(9) 0.0061(9) -0.0025(9)
C(15) 0.054(2) 0.053(2) 0.026(1) -0.011(1) 0.016(1) -0.010(1)
C(16) 0.040(1) 0.038(1) 0.046(2) 0.008(1) 0.013(1) 0.004(1)
C(17) 0.029(1) 0.028(1) 0.041(1) -0.0016(9) 0.012(1) 0.000(1)
C(18) 0.041(1) 0.051(2) 0.047(2) -0.002(1) 0.020(1) 0.006(1)

loop_
_atom_type_symbol
_atom_type_description
_atom_type_scat_dispersion_real
_atom_type_scat_dispersion_imag
_atom_type_scat_source
C C 0.018 0.009
;International Tables for Crystallography
(1992, Vol. C, Tables 4.2.6.8 and 6.1.1.1)
;
H H 0.000 0.000
;International Tables for Crystallography
(1992, Vol. C, Table 6.1.1.2)
;
O O 0.049 0.032
;International Tables for Crystallography
(1992, Vol. C, Tables 4.2.6.8 and 6.1.1.1)
;
N N 0.031 0.018
;International Tables for Crystallography
(1992, Vol. C, Tables 4.2.6.8 and 6.1.1.1)
;

loop_
_geom_angle_atom_site_label_1
_geom_angle_atom_site_label_2
_geom_angle_atom_site_label_3
_geom_angle
_geom_angle_site_symmetry_2
_geom_angle_site_symmetry_3
_geom_angle_publ_flag
O(1) C(1) O(2) 124.6(2) 1_555 1_555 yes
O(1) C(1) C(2) 118.1(2) 1_555 1_555 yes
O(2) C(1) C(2) 117.3(2) 1_555 1_555 yes
C(1) C(2) C(3) 120.4(2) 1_555 1_555 yes
C(1) C(2) C(8) 120.7(2) 1_555 1_555 yes
C(3) C(2) C(8) 118.8(2) 1_555 1_555 yes
C(2) C(3) C(4) 121.3(2) 1_555 1_555 yes
C(3) C(4) C(5) 120.3(2) 1_555 1_555 yes
C(3) C(4) C(6) 118.6(2) 1_555 1_555 yes
C(5) C(4) C(6) 121.1(2) 1_555 1_555 yes
O(3) C(5) O(4) 124.8(2) 1_555 1_555 yes
O(3) C(5) C(4) 117.0(2) 1_555 1_555 yes
O(4) C(5) C(4) 118.2(2) 1_555 1_555 yes
C(4) C(6) C(7) 120.9(2) 1_555 1_555 yes
C(6) C(7) C(8) 120.1(2) 1_555 1_555 yes
C(2) C(8) C(7) 120.3(2) 1_555 1_555 yes
N(1) C(9) C(10) 107.5(2) 1_555 1_555 yes
N(1) C(9) C(11) 106.8(2) 1_555 1_555 yes
N(1) C(9) C(12) 105.9(2) 1_555 1_555 yes
C(10) C(9) C(11) 111.6(2) 1_555 1_555 yes
C(10) C(9) C(12) 112.4(2) 1_555 1_555 yes
C(11) C(9) C(12) 112.2(2) 1_555 1_555 yes
C(9) C(12) C(13) 114.5(2) 1_555 1_555 yes
N(2) C(14) C(15) 107.3(2) 1_555 1_555 yes
N(2) C(14) C(16) 107.3(2) 1_555 1_555 yes
N(2) C(14) C(17) 105.8(2) 1_555 1_555 yes
C(15) C(14) C(16) 110.8(2) 1_555 1_555 yes
C(15) C(14) C(17) 113.1(2) 1_555 1_555 yes
C(16) C(14) C(17) 112.1(2) 1_555 1_555 yes
C(14) C(17) C(18) 115.1(2) 1_555 1_555 yes

loop_
_geom_bond_atom_site_label_1
_geom_bond_atom_site_label_2
_geom_bond_distance
_geom_bond_publ_flag
O(1) C(1) 1.270(3) yes
O(2) C(1) 1.236(3) yes
O(3) C(5) 1.278(3) yes
O(4) C(5) 1.237(3) yes
N(1) C(9) 1.506(3) yes
N(2) C(14) 1.511(3) yes
C(1) C(2) 1.515(3) yes
C(2) C(3) 1.390(3) yes
C(2) C(8) 1.403(3) yes
C(3) C(4) 1.399(3) yes
C(4) C(5) 1.519(3) yes
C(4) C(6) 1.392(3) yes
C(6) C(7) 1.383(3) yes
C(7) C(8) 1.384(3) yes
C(9) C(10) 1.516(4) yes
C(9) C(11) 1.521(4) yes
C(9) C(12) 1.531(3) yes
C(12) C(13) 1.510(4) yes
C(14) C(15) 1.515(3) yes
C(14) C(16) 1.526(3) yes
C(14) C(17) 1.537(3) yes
C(17) C(18) 1.522(3) yes

loop_
_geom_contact_atom_site_label_1
_geom_contact_atom_site_label_2
_geom_contact_distance
_geom_contact_site_symmetry_2
O(1) N(1) 2.784(2) 4_554
O(1) N(1) 2.788(2) 3_656
O(1) C(9) 3.532(3) 3_656
O(1) C(9) 3.582(3) 4_554
O(1) C(10) 3.583(3) 3_656
O(2) N(1) 2.747(2) 4_544
O(2) C(8) 3.469(3) 1_545
O(2) C(9) 3.584(3) 4_544
O(2) C(18) 3.596(3) .
O(3) N(2) 2.765(2) 4_545
O(3) N(2) 2.785(2) 3_756
O(3) C(16) 3.536(3) 4_545
O(3) C(15) 3.550(3) 3_756
O(3) C(14) 3.574(3) 4_545
O(3) C(14) 3.589(3) 3_756
O(4) N(2) 2.816(2) 3_746
O(4) C(6) 3.326(3) 1_545
O(4) C(7) 3.487(3) 1_545
O(4) C(17) 3.560(3) 3_746
C(7) C(18) 3.569(3) 1_565
C(8) C(18) 3.563(3) 1_565

loop_
_geom_torsion_atom_site_label_1
_geom_torsion_atom_site_label_2
_geom_torsion_atom_site_label_3
_geom_torsion_atom_site_label_4
_geom_torsion
_geom_torsion_site_symmetry_1
_geom_torsion_site_symmetry_2
_geom_torsion_site_symmetry_3
_geom_torsion_site_symmetry_4
_geom_torsion_publ_flag
O(1) C(1) C(2) C(3) -173.7(2) 1_555 1_555 1_555 1_555 yes
O(1) C(1) C(2) C(8) 8.1(3) 1_555 1_555 1_555 1_555 yes
O(2) C(1) C(2) C(3) 7.2(3) 1_555 1_555 1_555 1_555 yes
O(2) C(1) C(2) C(8) -171.0(2) 1_555 1_555 1_555 1_555 yes
O(3) C(5) C(4) C(3) 172.7(2) 1_555 1_555 1_555 1_555 yes
O(3) C(5) C(4) C(6) -9.7(3) 1_555 1_555 1_555 1_555 yes
O(4) C(5) C(4) C(3) -7.8(3) 1_555 1_555 1_555 1_555 yes
O(4) C(5) C(4) C(6) 169.9(2) 1_555 1_555 1_555 1_555 yes
N(1) C(9) C(12) C(13) -174.8(3) 1_555 1_555 1_555 1_555 yes
N(2) C(14) C(17) C(18) 173.6(2) 1_555 1_555 1_555 1_555 yes
C(1) C(2) C(3) C(4) -178.7(2) 1_555 1_555 1_555 1_555 yes
C(1) C(2) C(8) C(7) 177.8(2) 1_555 1_555 1_555 1_555 yes
C(2) C(3) C(4) C(5) 178.4(2) 1_555 1_555 1_555 1_555 yes
C(2) C(3) C(4) C(6) 0.7(3) 1_555 1_555 1_555 1_555 yes
C(2) C(8) C(7) C(6) 1.0(3) 1_555 1_555 1_555 1_555 yes
C(3) C(2) C(8) C(7) -0.4(3) 1_555 1_555 1_555 1_555 yes
C(3) C(4) C(6) C(7) -0.2(3) 1_555 1_555 1_555 1_555 yes
C(4) C(3) C(2) C(8) -0.4(3) 1_555 1_555 1_555 1_555 yes
C(4) C(6) C(7) C(8) -0.7(3) 1_555 1_555 1_555 1_555 yes
C(5) C(4) C(6) C(7) -177.8(2) 1_555 1_555 1_555 1_555 yes
C(10) C(9) C(12) C(13) 68.1(3) 1_555 1_555 1_555 1_555 yes
C(11) C(9) C(12) C(13) -58.7(3) 1_555 1_555 1_555 1_555 yes
C(15) C(14) C(17) C(18) 56.4(3) 1_555 1_555 1_555 1_555 yes
C(16) C(14) C(17) C(18) -69.7(3) 1_555 1_555 1_555 1_555 yes
